data_9016662
loop_
_publ_author_name
'Hruskova, J.'
'Synecek, V.'

_publ_section_title
;
 The crystal structure of samsonite, 2 Ag2S*MnS*Sb2S3
;
_journal_issue 5
_journal_name_full 'Acta Crystallographica, Section B'
_journal_page_first 1004
_journal_page_last 1006
_journal_paper_doi 10.1107/S0567740869003414
_journal_volume 25
_journal_year 1969
_chemical_compound_source 'Andreasberg, Harz, Germany'
_chemical_formula_sum 'Ag4 Mn S6 Sb2'
_chemical_name_mineral Samsonite
_space_group_IT_number 14
_symmetry_space_group_name_Hall '-P 2yn'
_symmetry_space_group_name_H-M 'P 1 21/n 1'
_cell_angle_alpha 90
_cell_angle_beta 92.68
_cell_angle_gamma 90
_cell_length_a 10.31
_cell_length_b 8.07
_cell_length_c 6.62
_cell_formula_units_Z 2
_cell_volume 550.193
_database_code_amcsd 0016151
_exptl_crystal_density_diffrn 5.567
_cod_original_formula_sum 'Ag4 Mn Sb2 S6'
_cod_database_code 9016662

loop_
_space_group_symop_operation_xyz
x,y,z
1/2+x,1/2-y,1/2+z
1/2-x,1/2+y,1/2-z
-x,-y,-z

loop_
_atom_site_label
_atom_site_fract_x
_atom_site_fract_y
_atom_site_fract_z
Agl 0.30000 0.24200 0.57100
Ag2 0.50500 0.04000 0.75000
Mn 0.00000 0.00000 0.50000
Sb 0.18500 0.16300 0.03700
S1 0.08300 0.25000 0.35200
S2 0.98000 0.15000 0.84000
S3 0.76700 0.06700 0.39200

loop_
_cod_related_entry_id
_cod_related_entry_database
_cod_related_entry_code
1 AMCSD 0016151
